data_7212177
loop_
_publ_author_name
'Standara, Stanislav'
'Malin\'akov\'a, Katerina'
'Marek, Radek'
'Marek, Jarom\'ir'
'Hocek, Michal'
'Vaara, Juha'
'Straka, Michal'

_publ_section_title
;
 Understanding the NMR chemical shifts for 6-halopurines: role of
 structure, solvent and relativistic effects.
;
_journal_issue 19
_journal_name_full 'Physical chemistry chemical physics : PCCP'
_journal_page_first 5126
_journal_page_last 5139
_journal_paper_doi 10.1039/b921383j
_journal_volume 12
_journal_year 2010
_chemical_formula_moiety 'C12 H9 I N4'
_chemical_formula_sum 'C12 H9 I N4'
_chemical_formula_weight 336.13
_chemical_name_common 7-benzyl-6-iodopurine
_chemical_name_systematic
;
?
;
_space_group_IT_number 14
_symmetry_cell_setting monoclinic
_symmetry_space_group_name_Hall '-P 2yn'
_symmetry_space_group_name_H-M 'P 1 21/n 1'
_atom_sites_solution_hydrogens geom
_atom_sites_solution_primary direct
_atom_sites_solution_secondary difmap
_audit_creation_method SHELXL-97
_cell_angle_alpha 90.00
_cell_angle_beta 114.466(10)
_cell_angle_gamma 90.00
_cell_formula_units_Z 4
_cell_length_a 15.2864(12)
_cell_length_b 4.9202(3)
_cell_length_c 16.7267(14)
_cell_measurement_reflns_used 3455
_cell_measurement_temperature 100(2)
_cell_measurement_theta_max 28.4245
_cell_measurement_theta_min 2.9045
_cell_volume 1145.09(17)
_computing_structure_refinement 'SHELXL-97 (Sheldrick, 1997)'
_computing_structure_solution 'SHELXS-97 (Sheldrick, 1990)'
_diffrn_ambient_temperature 120(2)
_diffrn_detector_area_resol_mean 8.3611
_diffrn_measured_fraction_theta_full 0.993
_diffrn_measured_fraction_theta_max 0.993
_diffrn_measurement_device_type 'KUMA KM4 + CCD'
_diffrn_measurement_method 'rotation method, \w--scan'
_diffrn_radiation_monochromator graphite
_diffrn_radiation_source 'Enhance (Mo) X-ray Source'
_diffrn_radiation_type MoK\a
_diffrn_radiation_wavelength 0.71069
_diffrn_reflns_av_R_equivalents 0.0311
_diffrn_reflns_av_sigmaI/netI 0.0257
_diffrn_reflns_limit_h_max 18
_diffrn_reflns_limit_h_min -18
_diffrn_reflns_limit_k_max 5
_diffrn_reflns_limit_k_min -5
_diffrn_reflns_limit_l_max 19
_diffrn_reflns_limit_l_min -14
_diffrn_reflns_number 5484
_diffrn_reflns_theta_full 25.00
_diffrn_reflns_theta_max 25.00
_diffrn_reflns_theta_min 4.03
_exptl_absorpt_coefficient_mu 2.778
_exptl_absorpt_correction_T_max 0.7614
_exptl_absorpt_correction_T_min 0.7268
_exptl_absorpt_correction_type multi-scan
_exptl_absorpt_process_details
;
CrysAlis RED, Oxford Diffraction Ltd.,
Version 1.171.32.6 (release 21-05-2007 CrysAlis171 .NET)
(compiled May 21 2007,16:32:00)
Empirical absorption correction using spherical harmonics,
implemented in SCALE3 ABSPACK scaling algorithm.
;
_exptl_crystal_colour colourless
_exptl_crystal_density_diffrn 1.950
_exptl_crystal_density_method 'not measured'
_exptl_crystal_description prism
_exptl_crystal_F_000 648
_exptl_crystal_size_max 0.55
_exptl_crystal_size_mid 0.10
_exptl_crystal_size_min 0.10
_refine_diff_density_max 0.642
_refine_diff_density_min -0.405
_refine_diff_density_rms 0.092
_refine_ls_extinction_method none
_refine_ls_goodness_of_fit_ref 1.060
_refine_ls_hydrogen_treatment constr
_refine_ls_matrix_type full
_refine_ls_number_parameters 154
_refine_ls_number_reflns 2001
_refine_ls_number_restraints 0
_refine_ls_restrained_S_all 1.060
_refine_ls_R_factor_all 0.0245
_refine_ls_R_factor_gt 0.0213
_refine_ls_shift/su_max 0.002
_refine_ls_shift/su_mean 0.000
_refine_ls_structure_factor_coef Fsqd
_refine_ls_weighting_details 'calc w=1/[\s^2^(Fo^2^)+(0.0350P)^2^+0.0500P] where P=(Fo^2^+2Fc^2^)/3'
_refine_ls_weighting_scheme calc
_refine_ls_wR_factor_gt 0.0532
_refine_ls_wR_factor_ref 0.0547
_reflns_number_gt 1815
_reflns_number_total 2001
_reflns_threshold_expression >2sigma(I)
_cod_data_source_file b921383j.txt
_cod_data_source_block rm5a
_cod_depositor_comments
;
The following automatic conversions were performed:
'_atom_site_symetry_multiplicity' tag replaced with
'_atom_site_symmetry_multiplicity'.

Automatic conversion script
Id: cif_correct_tags 1440 2010-10-19 06:21:57Z saulius 
;
_cod_original_sg_symbol_H-M 'P 21/n '
_cod_database_code 7212177

loop_
_symmetry_equiv_pos_as_xyz
'x, y, z'
'-x+1/2, y+1/2, -z+1/2'
'-x, -y, -z'
'x-1/2, -y-1/2, z-1/2'

loop_
_atom_site_label
_atom_site_type_symbol
_atom_site_fract_x
_atom_site_fract_y
_atom_site_fract_z
_atom_site_U_iso_or_equiv
_atom_site_adp_type
_atom_site_occupancy
_atom_site_symmetry_multiplicity
_atom_site_calc_flag
_atom_site_refinement_flags
I I 0.627240(12) 0.88385(4) 0.526755(11) 0.01692(9) Uani 1 1 d .
N1 N 0.80683(17) 0.9914(5) 0.50855(16) 0.0170(5) Uani 1 1 d .
C2 C 0.8789(2) 0.9495(7) 0.48282(19) 0.0185(6) Uani 1 1 d .
H2 H 0.9323 1.0690 0.5072 0.022 Uiso 1 1 calc R
N3 N 0.88450(17) 0.7627(5) 0.42785(16) 0.0165(5) Uani 1 1 d .
C4 C 0.8047(2) 0.6086(5) 0.39212(19) 0.0132(6) Uani 1 1 d .
C5 C 0.72325(19) 0.6378(5) 0.41130(18) 0.0123(6) Uani 1 1 d .
C6 C 0.73033(19) 0.8310(6) 0.47471(18) 0.0131(6) Uani 1 1 d .
N7 N 0.65793(16) 0.4470(5) 0.36071(15) 0.0125(5) Uani 1 1 d .
C8 C 0.7019(2) 0.3175(6) 0.31455(19) 0.0151(6) Uani 1 1 d .
H8 H 0.6714 0.1770 0.2734 0.018 Uiso 1 1 calc R
N9 N 0.78975(17) 0.4034(4) 0.33171(16) 0.0143(5) Uani 1 1 d .
C10 C 0.55577(19) 0.4161(5) 0.34264(19) 0.0139(6) Uani 1 1 d .
H10A H 0.5489 0.4185 0.3989 0.017 Uiso 1 1 calc R
H10B H 0.5329 0.2373 0.3146 0.017 Uiso 1 1 calc R
C11 C 0.49329(19) 0.6371(5) 0.28354(18) 0.0121(6) Uani 1 1 d .
C12 C 0.51336(19) 0.7546(6) 0.21660(18) 0.0152(6) Uani 1 1 d .
H12 H 0.5686 0.6995 0.2083 0.018 Uiso 1 1 calc R
C13 C 0.4522(2) 0.9524(6) 0.16229(19) 0.0189(6) Uani 1 1 d .
H13 H 0.4664 1.0322 0.1173 0.023 Uiso 1 1 calc R
C14 C 0.3714(2) 1.0336(6) 0.17314(19) 0.0194(6) Uani 1 1 d .
H14 H 0.3302 1.1688 0.1359 0.023 Uiso 1 1 calc R
C15 C 0.3506(2) 0.9164(6) 0.2390(2) 0.0188(6) Uani 1 1 d .
H15 H 0.2946 0.9698 0.2463 0.023 Uiso 1 1 calc R
C16 C 0.4116(2) 0.7218(6) 0.29410(19) 0.0153(6) Uani 1 1 d .
H16 H 0.3975 0.6451 0.3396 0.018 Uiso 1 1 calc R

loop_
_atom_site_aniso_label
_atom_site_aniso_U_11
_atom_site_aniso_U_22
_atom_site_aniso_U_33
_atom_site_aniso_U_23
_atom_site_aniso_U_13
_atom_site_aniso_U_12
I 0.01751(12) 0.02115(13) 0.01466(12) -0.00089(7) 0.00922(9) 0.00348(7)
N1 0.0159(12) 0.0171(12) 0.0153(13) -0.0011(10) 0.0038(10) 0.0013(10)
C2 0.0146(15) 0.0190(15) 0.0187(16) -0.0007(12) 0.0037(13) -0.0013(11)
N3 0.0151(12) 0.0150(13) 0.0198(13) 0.0013(10) 0.0077(10) 0.0003(10)
C4 0.0166(14) 0.0121(14) 0.0110(13) 0.0034(11) 0.0058(11) 0.0028(11)
C5 0.0142(14) 0.0104(14) 0.0117(13) 0.0030(11) 0.0049(11) 0.0032(10)
C6 0.0149(14) 0.0138(13) 0.0114(13) 0.0049(11) 0.0063(11) 0.0055(11)
N7 0.0130(12) 0.0123(12) 0.0126(12) 0.0006(9) 0.0056(10) 0.0008(9)
C8 0.0200(15) 0.0123(14) 0.0143(14) 0.0004(12) 0.0084(12) 0.0025(12)
N9 0.0176(13) 0.0132(12) 0.0145(12) 0.0008(9) 0.0089(10) 0.0022(9)
C10 0.0118(14) 0.0140(14) 0.0170(15) 0.0002(11) 0.0070(12) -0.0016(10)
C11 0.0137(14) 0.0102(14) 0.0108(13) -0.0020(10) 0.0035(11) -0.0037(10)
C12 0.0158(15) 0.0160(15) 0.0140(15) -0.0036(12) 0.0063(12) -0.0036(11)
C13 0.0256(16) 0.0179(15) 0.0113(14) 0.0012(12) 0.0057(13) -0.0046(12)
C14 0.0191(15) 0.0161(15) 0.0149(15) 0.0012(12) -0.0009(12) -0.0012(12)
C15 0.0157(15) 0.0198(16) 0.0199(16) -0.0038(12) 0.0064(12) 0.0013(11)
C16 0.0150(14) 0.0161(15) 0.0150(14) -0.0023(12) 0.0063(12) -0.0052(11)

loop_
_atom_type_symbol
_atom_type_description
_atom_type_scat_dispersion_real
_atom_type_scat_dispersion_imag
_atom_type_scat_source
C C 0.0033 0.0016 'International Tables Vol C Tables 4.2.6.8 and 6.1.1.4'
H H 0.0000 0.0000 'International Tables Vol C Tables 4.2.6.8 and 6.1.1.4'
N N 0.0061 0.0033 'International Tables Vol C Tables 4.2.6.8 and 6.1.1.4'
I I -0.4742 1.8119 'International Tables Vol C Tables 4.2.6.8 and 6.1.1.4'

loop_
_geom_angle_atom_site_label_1
_geom_angle_atom_site_label_2
_geom_angle_atom_site_label_3
_geom_angle
C6 N1 C2 117.6(2)
N3 C2 N1 128.3(3)
N3 C2 H2 115.9
N1 C2 H2 115.9
C2 N3 C4 113.0(2)
N3 C4 N9 125.5(3)
N3 C4 C5 124.2(2)
N9 C4 C5 110.3(2)
N7 C5 C6 137.8(3)
N7 C5 C4 105.9(2)
C6 C5 C4 116.3(2)
N1 C6 C5 120.4(2)
N1 C6 I 115.33(19)
C5 C6 I 124.2(2)
C8 N7 C5 105.3(2)
C8 N7 C10 124.2(2)
C5 N7 C10 129.4(2)
N9 C8 N7 114.8(3)
N9 C8 H8 122.6
N7 C8 H8 122.6
C8 N9 C4 103.8(2)
N7 C10 C11 112.9(2)
N7 C10 H10A 109.0
C11 C10 H10A 109.0
N7 C10 H10B 109.0
C11 C10 H10B 109.0
H10A C10 H10B 107.8
C16 C11 C12 118.8(3)
C16 C11 C10 119.2(2)
C12 C11 C10 122.0(2)
C13 C12 C11 119.9(3)
C13 C12 H12 120.0
C11 C12 H12 120.0
C14 C13 C12 120.8(3)
C14 C13 H13 119.6
C12 C13 H13 119.6
C13 C14 C15 119.6(3)
C13 C14 H14 120.2
C15 C14 H14 120.2
C16 C15 C14 120.0(3)
C16 C15 H15 120.0
C14 C15 H15 120.0
C15 C16 C11 120.9(3)
C15 C16 H16 119.6
C11 C16 H16 119.6

loop_
_geom_bond_atom_site_label_1
_geom_bond_atom_site_label_2
_geom_bond_distance
I C6 2.108(3)
N1 C6 1.327(4)
N1 C2 1.354(4)
C2 N3 1.328(4)
C2 H2 0.9500
N3 C4 1.348(4)
C4 N9 1.379(4)
C4 C5 1.415(4)
C5 N7 1.376(3)
C5 C6 1.395(4)
N7 C8 1.372(4)
N7 C10 1.471(3)
C8 N9 1.322(4)
C8 H8 0.9500
C10 C11 1.513(4)
C10 H10A 0.9900
C10 H10B 0.9900
C11 C16 1.396(4)
C11 C12 1.402(4)
C12 C13 1.394(4)
C12 H12 0.9500
C13 C14 1.381(4)
C13 H13 0.9500
C14 C15 1.393(4)
C14 H14 0.9500
C15 C16 1.387(4)
C15 H15 0.9500
C16 H16 0.9500
